data_7051534
loop_
_publ_author_name
'Pansanel, J\'er\^ome'
'Jouaiti, Abdelaziz'
'Ferlay, Sylvie'
'Wais Hosseini, Mir'
'Planeix, Jean-Marc'
'Kyritsakas, Nathalie'

_publ_section_title
;
 Molecular tectonics: generation of 2-D molecular networks by
 combination of coordination and hydrogen bonds
;
_journal_issue 1
_journal_name_full 'New Journal of Chemistry'
_journal_page_first 71
_journal_paper_doi 10.1039/b512569n
_journal_volume 30
_journal_year 2006
_chemical_formula_moiety 'C18 H14 Cl2 Hg N4 O2'
_chemical_formula_sum 'C18 H14 Cl2 Hg N4 O2'
_chemical_formula_weight 589.83
_chemical_name_systematic ' ?'
_space_group_IT_number 14
_symmetry_cell_setting monoclinic
_symmetry_space_group_name_Hall '-P 2yn'
_symmetry_space_group_name_H-M 'P 1 21/n 1'
_audit_creation_date 19-11-02
_cell_angle_alpha 90
_cell_angle_beta 94.207(5)
_cell_angle_gamma 90
_cell_formula_units_Z 2
_cell_length_a 8.3336(2)
_cell_length_b 9.2373(2)
_cell_length_c 11.4459(3)
_cell_measurement_reflns_used 4717
_cell_measurement_temperature 173
_cell_measurement_theta_max 30.0
_cell_measurement_theta_min 1.4
_cell_volume 878.73(4)
_computing_publication_material CIFGEN_IN_OpenMoleN_(_1997)
_computing_structure_refinement LSFM_OpenMoleN_(_1997)
_computing_structure_solution Direct_methods_(SIR,_Burla_et_al.,_1989)
_diffrn_ambient_temperature 173
_diffrn_measurement_details
;
4717 reflections were collected using program Collect
("Collect" Data collection software, Nonius B.V., 1998)
The conditions were as follow : crystal to detector distance = 36. mm.
Scan angle = 2.0 deg 1 scans of 30 sec per frame.
Data collection was divided into 2 set(s)
with the following starting angles and number of frames :

Set 1 Theta = 8.80 Omega = 0.00 Kappa = 0.00 90 frames
Set 2 Theta = -8.50 Kappa = -172.00 Phi = 0.00 16 frames
Friedel pairs were averaged. Internal R = 0.04
;
_diffrn_measurement_device_type KappaCCD
_diffrn_measurement_method '\p scans'
_diffrn_radiation_monochromator graphite
_diffrn_radiation_type Mo-K\a
_diffrn_radiation_wavelength 0.71073
_diffrn_reflns_av_R_equivalents 0.040
_diffrn_reflns_av_sigmaI/netI 0.333
_diffrn_reflns_limit_h_max 11
_diffrn_reflns_limit_h_min -11
_diffrn_reflns_limit_k_max 13
_diffrn_reflns_limit_k_min -12
_diffrn_reflns_limit_l_max 16
_diffrn_reflns_limit_l_min -16
_diffrn_reflns_number 4717
_diffrn_reflns_theta_max 30.03
_diffrn_reflns_theta_min 2.5
_diffrn_source xray_tube
_diffrn_standards_decay_% 0
_exptl_absorpt_coefficient_mu 9.085
_exptl_absorpt_correction_T_max 1.1138
_exptl_absorpt_correction_T_min 0.9653
_exptl_absorpt_correction_type refdelf_(Walker_&_Stuart,_1983)
_exptl_crystal_colour colorless
_exptl_crystal_density_diffrn 2.23
_exptl_crystal_density_method none
_exptl_crystal_description prism
_exptl_crystal_F_000 560
_exptl_crystal_size_max 0.10
_exptl_crystal_size_mid 0.10
_exptl_crystal_size_min 0.08
_refine_diff_density_max 0.944
_refine_diff_density_min -1.782
_refine_ls_extinction_method none
_refine_ls_goodness_of_fit_all 1.507
_refine_ls_goodness_of_fit_ref 0.976
_refine_ls_hydrogen_treatment noref
_refine_ls_matrix_type full
_refine_ls_number_constraints 0
_refine_ls_number_parameters 124
_refine_ls_number_reflns 1928
_refine_ls_number_restraints 7
_refine_ls_R_factor_all 0.026
_refine_ls_R_factor_gt 0.017
_refine_ls_shift/esd_mean 0.001
_refine_ls_shift/su_max 0.003
_refine_ls_structure_factor_coef F
_refine_ls_weighting_scheme sigma
_refine_ls_wR_factor_all 0.036
_refine_ls_wR_factor_ref 0.022
_reflns_number_gt 1928
_reflns_number_total 2722
_reflns_threshold_expression >3.0\s(I)
_cod_data_source_file b512569n.txt
_cod_data_source_block st1286
_cod_database_code 7051534

loop_
_symmetry_equiv_pos_as_xyz
x,y,z
1/2-x,1/2+y,1/2-z
-x,-y,-z
1/2+x,1/2-y,1/2+z

loop_
_atom_site_aniso_label
_atom_site_aniso_U_11
_atom_site_aniso_U_22
_atom_site_aniso_U_33
_atom_site_aniso_U_12
_atom_site_aniso_U_13
_atom_site_aniso_U_23
_atom_site_aniso_type_symbol
HG 0.0165 0.01632(6) 0.01835(6) 0.00182(4) 0.00314(6) 0.00200(4) Hg
CL 0.0215(3) 0.0203(2) 0.0335(2) 0.0028(2) 0.0074(2) 0.0075(3) Cl
N1 0.016(1) 0.021(1) 0.024(1) 0.0011(6) 0.004(1) -0.0002(6) N
C1 0.025(1) 0.020(1) 0.026(1) 0.0013(9) 0.009(1) 0.0044(9) C
C2 0.023(1) 0.019(1) 0.027(1) 0.0036(9) 0.008(1) 0.0049(9) C
C3 0.014(1) 0.020(1) 0.016(1) 0.0010(7) 0.002(1) -0.0023(7) C
C4 0.020(1) 0.020(1) 0.021(1) 0.0016(9) 0.004(1) 0.0035(9) C
C5 0.021(1) 0.021(1) 0.024(1) 0.0026(9) 0.005(1) 0.0005(9) C
C6 0.015(1) 0.017(1) 0.018(1) -0.0017(8) 0.005(1) -0.0035(7) C
O 0.0198(8) 0.0269(7) 0.0208(8) 0.0067(7) 0.0022(7) 0.0025(6) O
N2 0.0129(9) 0.0203(7) 0.0181(9) 0.0029(8) 0.0027(8) 0.0031(8) N
C7 0.015(1) 0.0128(8) 0.021(1) -0.0005(8) 0.003(1) -0.0001(8) C
C8 0.013(1) 0.029(1) 0.018(1) -0.0014(8) 0.001(1) 0.0003(7) C
C9 0.014(1) 0.027(1) 0.019(1) 0.0014(9) 0.000(1) 0.0016(8) C

loop_
_atom_site_label
_atom_site_fract_x
_atom_site_fract_y
_atom_site_fract_z
_atom_site_U_iso_or_equiv
_atom_site_occupancy
_atom_site_thermal_displace_type
_atom_site_calc_flag
_atom_site_calc_attached_atom
_atom_site_type_symbol
HG 0.0000 0.0000 1.0000 0.0170 0.500 Uani ? ? Hg
CL 0.03522(7) -0.25026(6) 1.04430(5) 0.0245(2) 1.000 Uani ? ? Cl
N1 0.2670(3) 0.0052(1) 0.8927(2) 0.020(1) 1.000 Uani ? ? N
C1 0.3648(3) -0.1102(2) 0.9039(2) 0.024(1) 1.000 Uani ? ? C
C2 0.5128(3) -0.1158(2) 0.8589(2) 0.023(1) 1.000 Uani ? ? C
C3 0.5646(4) 0.0011(2) 0.7957(3) 0.016(1) 1.000 Uani ? ? C
C4 0.4647(3) 0.1219(2) 0.7836(2) 0.020(1) 1.000 Uani ? ? C
C5 0.3194(3) 0.1197(2) 0.8339(2) 0.022(1) 1.000 Uani ? ? C
C6 0.7259(4) -0.0147(2) 0.7472(2) 0.017(1) 1.000 Uani ? ? C
O 0.8323(2) -0.0841(1) 0.8008(1) 0.0223(8) 1.000 Uani ? ? O
N2 0.7428(2) 0.0478(2) 0.6412(2) 0.0168(8) 1.000 Uani ? ? N
C7 0.8741(3) 0.0228(2) 0.5718(2) 0.016(1) 1.000 Uani ? ? C
C8 1.0303(4) 0.0025(2) 0.6212(3) 0.019(1) 1.000 Uani ? ? C
C9 0.8445(3) 0.0197(2) 0.4510(2) 0.019(1) 1.000 Uani ? ? C
H01 0.6417 0.0850 0.5923 0.0225 1.000 Uiso ? ? H
H1 0.3297 -0.1923 0.9451 0.0303 1.000 Uiso calc C1 H
H2 0.5791 -0.1989 0.8709 0.0300 1.000 Uiso calc C2 H
H3 0.4962 0.2045 0.7415 0.0264 1.000 Uiso calc C4 H
H4 0.2530 0.2033 0.8267 0.0288 1.000 Uiso calc C5 H
H5 1.0514 0.0038 0.7039 0.0257 1.000 Uiso calc C8 H
H6 0.7380 0.0329 0.4173 0.0257 1.000 Uiso calc C9 H

loop_
_atom_type_symbol
_atom_type_description
_atom_type_scat_dispersion_real
_atom_type_scat_dispersion_imag
_atom_type_scat_source
C ? 0.002 0.002 International_Tables_Vol_IV_Table_2.3.1
H ? 0.000 0.000 International_Tables_Vol_IV_Table_2.3.1
Cl ? 0.132 0.159 International_Tables_Vol_IV_Table_2.3.1
Hg ? -3.084 9.223 International_Tables_Vol_IV_Table_2.3.1
N ? 0.004 0.003 International_Tables_Vol_IV_Table_2.3.1
O ? 0.008 0.006 International_Tables_Vol_IV_Table_2.3.1

loop_
_geom_angle_atom_site_label_1
_geom_angle_atom_site_label_2
_geom_angle_atom_site_label_3
_geom_angle
_geom_angle_site_symmetry_1
_geom_angle_site_symmetry_2
_geom_angle_site_symmetry_3
_geom_angle_publ_flag
CL HG N1 91.25 . . . ?
CL HG O 87.05 . . ._455 ?
N1 HG O 90.81 . . ._455 ?
C1 N1 C5 117.1(3) . . . ?
N1 C1 C2 123.4(2) . . . ?
C1 C2 C3 119.3(2) . . . ?
C2 C3 C4 118.0(3) . . . ?
C2 C3 C6 116.1(2) . . . ?
C4 C3 C6 125.9(2) . . . ?
C3 C4 C5 118.9(2) . . . ?
N1 C5 C4 123.3(2) . . . ?
C3 C6 O 120.2(3) . . . ?
C3 C6 N2 116.3(3) . . . ?
O C6 N2 123.5(3) . . . ?
C6 N2 C7 124.4(2) . . . ?
C6 N2 H01 119.37 . . . ?
C7 N2 H01 112.42 . . . ?
N2 C7 C8 122.1(3) . . . ?
N2 C7 C9 118.3(3) . . . ?
C8 C7 C9 119.6(3) . . . ?
C7 C8 C9 119.8(3) . . 3_756 ?
C7 C9 C8 120.6(3) . . 3_756 ?

loop_
_geom_bond_atom_site_label_1
_geom_bond_atom_site_label_2
_geom_bond_distance
_geom_bond_site_symmetry_1
_geom_bond_site_symmetry_2
_geom_bond_publ_flag
HG CL 2.3802 . . ?
HG N1 2.6197 . . ?
HG O 2.6997 . ._455 ?
N1 C1 1.342(3) . . ?
N1 C5 1.344(3) . . ?
C1 C2 1.372(4) . . ?
C2 C3 1.386(3) . . ?
C3 C4 1.393(3) . . ?
C3 C6 1.499(4) . . ?
C4 C5 1.379(3) . . ?
C6 O 1.222(3) . . ?
C6 N2 1.360(3) . . ?
N2 C7 1.417(3) . . ?
N2 H01 1.0356 . . ?
C7 C8 1.394(4) . . ?
C7 C9 1.386(4) . . ?
C8 C9 1.393(4) . 3_756 ?

loop_
_geom_contact_atom_site_label_1
_geom_contact_atom_site_label_2
_geom_contact_distance
_geom_contact_site_symmetry_1
_geom_contact_site_symmetry_2
_geom_contact_publ_flag
? ? ? ? ? ?
